data_8105134
loop_
_publ_author_name
'Lv, Liangjun'
'Lin, Long'
'Wu, Wei-Na'

_publ_section_title
;
 Crystal structure of
 bis-[N-(3-ethyl-1-pyrazin-2-yl-ethylidene)-3-bromo-benzoic
 acid-hydrazonato-\k3 O,N,N&#x2032;)]-cadmium(II), C30H28N8O2Br2Cd
;
_journal_issue 2
_journal_name_full 'Zeitschrift f\"ur Kristallographie - New Crystal Structures'
_journal_page_first 441
_journal_page_last 443
_journal_paper_doi 10.1515/ncrs-2019-0744
_journal_volume 235
_journal_year 2020
_chemical_formula_sum 'C30 H28 Br2 Cd N8 O2'
_chemical_formula_weight 804.82
_space_group_crystal_system triclinic
_space_group_IT_number 2
_space_group_name_Hall '-P 1'
_space_group_name_H-M_alt 'P -1'
_atom_sites_solution_hydrogens geom
_audit_creation_method SHELXL-2014/7
_cell_angle_alpha 95.757(14)
_cell_angle_beta 90.593(16)
_cell_angle_gamma 106.961(15)
_cell_formula_units_Z 2
_cell_length_a 8.359(7)
_cell_length_b 12.394(10)
_cell_length_c 15.189(12)
_cell_measurement_reflns_used 1516
_cell_measurement_temperature 296(2)
_cell_measurement_theta_max 22.27
_cell_measurement_theta_min 2.30
_cell_volume 1496(2)
_computing_cell_refinement 'Bruker SAINT'
_computing_data_collection 'Bruker APEX2'
_computing_data_reduction 'Bruker SAINT'
_computing_molecular_graphics 'Bruker SHELXTL'
_computing_publication_material 'Bruker SHELXTL'
_computing_structure_refinement 'SHELXL-2014/7 (Sheldrick, 2014)'
_computing_structure_solution 'SHELXS-97 (Sheldrick, 2008)'
_diffrn_ambient_temperature 296(2)
_diffrn_measured_fraction_theta_full 0.992
_diffrn_measured_fraction_theta_max 0.992
_diffrn_measurement_device_type 'Bruker APEX-II CCD'
_diffrn_measurement_method '\f and \w scans'
_diffrn_radiation_type MoK\a
_diffrn_radiation_wavelength 0.71073
_diffrn_reflns_av_R_equivalents 0.0325
_diffrn_reflns_av_unetI/netI 0.0797
_diffrn_reflns_Laue_measured_fraction_full 0.992
_diffrn_reflns_Laue_measured_fraction_max 0.992
_diffrn_reflns_limit_h_max 9
_diffrn_reflns_limit_h_min -9
_diffrn_reflns_limit_k_max 14
_diffrn_reflns_limit_k_min -13
_diffrn_reflns_limit_l_max 13
_diffrn_reflns_limit_l_min -18
_diffrn_reflns_number 7614
_diffrn_reflns_point_group_measured_fraction_full 0.992
_diffrn_reflns_point_group_measured_fraction_max 0.992
_diffrn_reflns_theta_full 24.999
_diffrn_reflns_theta_max 24.999
_diffrn_reflns_theta_min 1.349
_exptl_absorpt_coefficient_mu 3.444
_exptl_absorpt_correction_T_max 0.721
_exptl_absorpt_correction_T_min 0.630
_exptl_absorpt_correction_type multi-scan
_exptl_absorpt_process_details sadabs
_exptl_crystal_colour yellow
_exptl_crystal_density_diffrn 1.786
_exptl_crystal_description block
_exptl_crystal_F_000 796
_exptl_crystal_size_max 0.150
_exptl_crystal_size_mid 0.110
_exptl_crystal_size_min 0.100
_refine_diff_density_max 0.909
_refine_diff_density_min -0.847
_refine_diff_density_rms 0.093
_refine_ls_extinction_coef .
_refine_ls_extinction_method none
_refine_ls_goodness_of_fit_ref 1.022
_refine_ls_hydrogen_treatment constr
_refine_ls_matrix_type full
_refine_ls_number_parameters 412
_refine_ls_number_reflns 5213
_refine_ls_number_restraints 1
_refine_ls_restrained_S_all 1.022
_refine_ls_R_factor_all 0.0908
_refine_ls_R_factor_gt 0.0467
_refine_ls_shift/su_max 0.001
_refine_ls_shift/su_mean 0.000
_refine_ls_structure_factor_coef Fsqd
_refine_ls_weighting_details 'w=1/[\s^2^(Fo^2^)+(0.0337P)^2^] where P=(Fo^2^+2Fc^2^)/3'
_refine_ls_weighting_scheme calc
_refine_ls_wR_factor_gt 0.0862
_refine_ls_wR_factor_ref 0.0998
_reflns_Friedel_coverage 0.000
_reflns_Friedel_fraction_full .
_reflns_Friedel_fraction_max .
_reflns_number_gt 3308
_reflns_number_total 5213
_reflns_threshold_expression 'I > 2\s(I)'
_cod_data_source_file suppl_ncrs-2019-0744_suppl.cif
_cod_data_source_block 1
_cod_database_code 8105134
_shelx_shelxl_version_number 2014/7
_shelx_space_group_comment
; 
The symmetry employed for this shelxl refinement is uniquely defined 
by the following loop, which should always be used as a source of 
symmetry information in preference to the above space-group names. 
They are only intended as comments. 
;
_shelx_estimated_absorpt_t_min 0.626
_shelx_estimated_absorpt_t_max 0.725

loop_
_space_group_symop_operation_xyz
'x, y, z'
'-x, -y, -z'

loop_
_atom_site_label
_atom_site_type_symbol
_atom_site_fract_x
_atom_site_fract_y
_atom_site_fract_z
_atom_site_U_iso_or_equiv
_atom_site_adp_type
_atom_site_occupancy
_atom_site_site_symmetry_order
_atom_site_calc_flag
_atom_site_refinement_flags_posn
_atom_site_refinement_flags_adp
_atom_site_refinement_flags_occupancy
_atom_site_disorder_assembly
_atom_site_disorder_group
Cd1 Cd 0.22922(6) 0.64530(4) 0.32449(3) 0.04415(15) Uani 1 1 d . . . . .
Br1 Br -0.21776(11) 1.02511(6) 0.04826(5) 0.0779(3) Uani 1 1 d . . . . .
Br2 Br 0.61586(16) 0.79207(9) 0.83608(5) 0.1362(5) Uani 1 1 d . . . . .
O1 O 0.0265(5) 0.7240(3) 0.3084(2) 0.0532(11) Uani 1 1 d . . . . .
O2 O 0.4052(5) 0.7623(3) 0.4270(2) 0.0562(11) Uani 1 1 d . . . . .
N1 N 0.4289(6) 0.5930(4) 0.2364(3) 0.0460(12) Uani 1 1 d . . . . .
N2 N 0.6812(6) 0.5528(4) 0.1419(3) 0.0562(14) Uani 1 1 d . . . . .
N3 N 0.2450(6) 0.7135(3) 0.1912(3) 0.0364(11) Uani 1 1 d . . . . .
N4 N 0.1311(6) 0.7698(4) 0.1727(3) 0.0390(11) Uani 1 1 d . . . . .
N5 N 0.0695(6) 0.4508(4) 0.3031(3) 0.0455(12) Uani 1 1 d . . . . .
N6 N -0.0956(9) 0.2275(5) 0.2794(5) 0.090(2) Uani 1 1 d . . . . .
N7 N 0.2447(6) 0.5549(4) 0.4452(3) 0.0454(12) Uani 1 1 d . . . . .
N8 N 0.3385(6) 0.6172(4) 0.5168(3) 0.0453(12) Uani 1 1 d . . . . .
C1 C 0.5246(8) 0.5371(5) 0.2680(4) 0.0589(18) Uani 1 1 d . . . . .
H1 H 0.5068 0.5117 0.3237 0.071 Uiso 1 1 calc R U . . .
C2 C 0.6472(9) 0.5170(6) 0.2196(5) 0.066(2) Uani 1 1 d . . . . .
H2 H 0.7116 0.4756 0.2423 0.080 Uiso 1 1 calc R U . . .
C3 C 0.5884(7) 0.6121(4) 0.1101(4) 0.0424(14) Uani 1 1 d . . . . .
C4 C 0.4569(7) 0.6315(4) 0.1575(3) 0.0366(13) Uani 1 1 d . . . . .
C5 C 0.6414(7) 0.6551(5) 0.0233(4) 0.0475(15) Uani 1 1 d . . . . .
H5A H 0.6535 0.7357 0.0281 0.057 Uiso 1 1 calc R U . . .
H5B H 0.5537 0.6178 -0.0214 0.057 Uiso 1 1 calc R U . . .
C6 C 0.8026(9) 0.6363(6) -0.0068(4) 0.074(2) Uani 1 1 d . . . . .
H6A H 0.8349 0.6729 -0.0594 0.110 Uiso 1 1 calc R U . . .
H6B H 0.7875 0.5564 -0.0194 0.110 Uiso 1 1 calc R U . . .
H6C H 0.8883 0.6677 0.0389 0.110 Uiso 1 1 calc R U . . .
C7 C 0.3371(7) 0.6922(4) 0.1309(3) 0.0351(13) Uani 1 1 d . . . . .
C8 C 0.3253(9) 0.7252(6) 0.0403(4) 0.072(2) Uani 1 1 d . . . . .
H8A H 0.2175 0.7357 0.0302 0.109 Uiso 1 1 calc R U . . .
H8B H 0.3396 0.6665 -0.0024 0.109 Uiso 1 1 calc R U . . .
H8C H 0.4112 0.7948 0.0345 0.109 Uiso 1 1 calc R U . . .
C9 C 0.0299(7) 0.7701(4) 0.2384(3) 0.0365(13) Uani 1 1 d . . . . .
C10 C -0.0930(7) 0.8334(4) 0.2272(3) 0.0354(13) Uani 1 1 d . . . . .
C11 C -0.0931(7) 0.8931(4) 0.1561(3) 0.0402(14) Uani 1 1 d . . . . .
H11 H -0.0126 0.8969 0.1137 0.048 Uiso 1 1 calc R U . . .
C12 C -0.2131(8) 0.9471(5) 0.1481(4) 0.0467(15) Uani 1 1 d . . . . .
C13 C -0.3309(8) 0.9448(5) 0.2091(4) 0.0572(17) Uani 1 1 d . . . . .
H13 H -0.4114 0.9821 0.2023 0.069 Uiso 1 1 calc R U . . .
C14 C -0.3290(8) 0.8871(5) 0.2803(4) 0.0559(17) Uani 1 1 d . . . . .
H14 H -0.4084 0.8853 0.3230 0.067 Uiso 1 1 calc R U . . .
C15 C -0.2112(7) 0.8313(5) 0.2898(4) 0.0470(15) Uani 1 1 d . . . . .
H15 H -0.2112 0.7919 0.3388 0.056 Uiso 1 1 calc R U . . .
C16 C -0.0144(9) 0.4041(6) 0.2289(4) 0.0609(18) Uani 1 1 d . . . . .
H16 H -0.0158 0.4483 0.1830 0.073 Uiso 1 1 calc R U . . .
C17 C -0.0991(10) 0.2922(7) 0.2182(5) 0.082(2) Uani 1 1 d . . . . .
H17 H -0.1611 0.2612 0.1658 0.098 Uiso 1 1 calc R U . . .
C18 C -0.0091(11) 0.2742(6) 0.3549(5) 0.087(3) Uani 1 1 d . . . . .
C19 C 0.0749(7) 0.3883(5) 0.3684(4) 0.0460(15) Uani 1 1 d . . . . .
C20 C 0.0387(17) 0.1811(14) 0.4016(9) 0.076(5) Uani 0.61(2) 1 d . . P A 1
H20A H 0.0648 0.1261 0.3585 0.092 Uiso 0.61(2) 1 calc R U P A 1
H20B H 0.1347 0.2144 0.4422 0.092 Uiso 0.61(2) 1 calc R U P A 1
C21 C -0.106(2) 0.129(2) 0.4483(12) 0.095(7) Uani 0.61(2) 1 d . . P A 1
H21A H -0.1988 0.0945 0.4068 0.143 Uiso 0.61(2) 1 calc R U P A 1
H21B H -0.1328 0.1853 0.4887 0.143 Uiso 0.61(2) 1 calc R U P A 1
H21C H -0.0842 0.0718 0.4808 0.143 Uiso 0.61(2) 1 calc R U P A 1
C20A C -0.085(3) 0.2066(15) 0.4393(14) 0.064(7) Uani 0.39(2) 1 d D . P A 2
H20C H -0.0440 0.2528 0.4950 0.077 Uiso 0.39(2) 1 calc R U P A 2
H20D H -0.2062 0.1837 0.4367 0.077 Uiso 0.39(2) 1 calc R U P A 2
C21A C -0.019(5) 0.106(2) 0.428(2) 0.117(13) Uani 0.39(2) 1 d D . P A 2
H21D H -0.0599 0.0624 0.3721 0.176 Uiso 0.39(2) 1 calc R U P A 2
H21E H -0.0569 0.0591 0.4750 0.176 Uiso 0.39(2) 1 calc R U P A 2
H21F H 0.1009 0.1310 0.4299 0.176 Uiso 0.39(2) 1 calc R U P A 2
C22 C 0.1733(7) 0.4498(5) 0.4475(4) 0.0418(14) Uani 1 1 d . . . . .
C23 C 0.1946(11) 0.3969(5) 0.5277(5) 0.095(3) Uani 1 1 d . . . . .
H23A H 0.2945 0.3736 0.5243 0.142 Uiso 1 1 calc R U . . .
H23B H 0.0997 0.3319 0.5321 0.142 Uiso 1 1 calc R U . . .
H23C H 0.2035 0.4507 0.5789 0.142 Uiso 1 1 calc R U . . .
C24 C 0.4112(7) 0.7227(5) 0.4996(4) 0.0415(14) Uani 1 1 d . . . . .
C25 C 0.5086(7) 0.7986(5) 0.5744(3) 0.0393(14) Uani 1 1 d . . . . .
C26 C 0.5185(8) 0.7647(5) 0.6554(4) 0.0536(17) Uani 1 1 d . . . . .
H26 H 0.4670 0.6895 0.6644 0.064 Uiso 1 1 calc R U . . .
C27 C 0.6024(9) 0.8389(6) 0.7240(4) 0.0601(18) Uani 1 1 d . . . . .
C28 C 0.6800(8) 0.9513(5) 0.7139(4) 0.0575(17) Uani 1 1 d . . . . .
H28 H 0.7370 1.0018 0.7613 0.069 Uiso 1 1 calc R U . . .
C29 C 0.6702(8) 0.9852(5) 0.6328(4) 0.0580(17) Uani 1 1 d . . . . .
H29 H 0.7221 1.0605 0.6242 0.070 Uiso 1 1 calc R U . . .
C30 C 0.5857(8) 0.9114(5) 0.5627(4) 0.0509(16) Uani 1 1 d . . . . .
H30 H 0.5801 0.9368 0.5075 0.061 Uiso 1 1 calc R U . . .

loop_
_atom_site_aniso_label
_atom_site_aniso_U_11
_atom_site_aniso_U_22
_atom_site_aniso_U_33
_atom_site_aniso_U_23
_atom_site_aniso_U_13
_atom_site_aniso_U_12
Cd1 0.0570(3) 0.0472(3) 0.0334(2) 0.01554(19) 0.0021(2) 0.0198(2)
Br1 0.1055(7) 0.0890(6) 0.0648(5) 0.0311(4) 0.0082(4) 0.0607(5)
Br2 0.1955(12) 0.1233(8) 0.0470(5) 0.0265(5) -0.0377(6) -0.0242(8)
O1 0.065(3) 0.068(3) 0.042(2) 0.028(2) 0.017(2) 0.038(2)
O2 0.082(3) 0.050(2) 0.032(2) 0.023(2) -0.005(2) 0.005(2)
N1 0.046(3) 0.053(3) 0.046(3) 0.022(2) 0.001(2) 0.021(3)
N2 0.054(4) 0.059(3) 0.065(4) 0.014(3) 0.006(3) 0.029(3)
N3 0.042(3) 0.039(3) 0.033(3) 0.013(2) 0.000(2) 0.016(2)
N4 0.043(3) 0.044(3) 0.038(3) 0.012(2) 0.003(2) 0.022(2)
N5 0.050(3) 0.050(3) 0.038(3) 0.007(3) 0.003(2) 0.018(3)
N6 0.102(6) 0.054(4) 0.099(5) 0.001(4) -0.039(4) 0.003(4)
N7 0.056(3) 0.042(3) 0.035(3) 0.014(2) -0.006(2) 0.006(3)
N8 0.054(3) 0.041(3) 0.039(3) 0.013(2) -0.009(2) 0.008(3)
C1 0.063(5) 0.069(4) 0.057(4) 0.033(4) 0.006(4) 0.030(4)
C2 0.070(5) 0.075(5) 0.073(5) 0.031(4) 0.007(4) 0.044(4)
C3 0.043(4) 0.039(3) 0.043(4) 0.000(3) -0.002(3) 0.011(3)
C4 0.047(4) 0.033(3) 0.029(3) 0.007(2) -0.002(3) 0.009(3)
C5 0.051(4) 0.052(4) 0.039(3) -0.001(3) 0.003(3) 0.016(3)
C6 0.069(5) 0.109(6) 0.051(4) 0.008(4) 0.021(4) 0.039(5)
C7 0.036(3) 0.039(3) 0.034(3) 0.009(3) 0.004(3) 0.015(3)
C8 0.083(6) 0.118(6) 0.050(4) 0.044(4) 0.025(4) 0.070(5)
C9 0.041(4) 0.031(3) 0.036(3) 0.005(3) -0.004(3) 0.008(3)
C10 0.037(4) 0.033(3) 0.035(3) 0.005(3) -0.004(3) 0.009(3)
C11 0.046(4) 0.041(3) 0.037(3) 0.007(3) 0.000(3) 0.017(3)
C12 0.058(4) 0.042(3) 0.046(4) 0.002(3) -0.011(3) 0.023(3)
C13 0.057(5) 0.061(4) 0.061(4) 0.005(4) 0.010(4) 0.031(4)
C14 0.053(5) 0.057(4) 0.061(4) 0.013(3) 0.021(3) 0.019(4)
C15 0.045(4) 0.048(4) 0.050(4) 0.014(3) 0.004(3) 0.014(3)
C16 0.074(5) 0.065(5) 0.049(4) 0.012(4) 0.007(4) 0.028(4)
C17 0.092(6) 0.082(6) 0.063(5) -0.008(4) -0.023(4) 0.020(5)
C18 0.105(7) 0.049(5) 0.092(6) 0.016(4) -0.039(5) 0.001(5)
C19 0.042(4) 0.045(4) 0.055(4) 0.015(3) 0.004(3) 0.016(3)
C20 0.057(10) 0.057(11) 0.113(12) 0.012(8) 0.000(8) 0.012(8)
C21 0.080(14) 0.11(2) 0.112(14) 0.043(12) 0.023(10) 0.047(12)
C20A 0.068(16) 0.033(11) 0.085(15) 0.025(11) -0.007(12) 0.001(11)
C21A 0.15(3) 0.062(18) 0.17(3) 0.064(18) 0.06(3) 0.06(2)
C22 0.046(4) 0.037(3) 0.045(4) 0.014(3) 0.002(3) 0.014(3)
C23 0.147(8) 0.051(4) 0.069(5) 0.022(4) -0.029(5) -0.002(5)
C24 0.044(4) 0.045(4) 0.039(3) 0.011(3) 0.005(3) 0.016(3)
C25 0.043(4) 0.043(3) 0.031(3) 0.007(3) -0.001(3) 0.011(3)
C26 0.071(5) 0.045(4) 0.040(4) 0.013(3) -0.001(3) 0.007(4)
C27 0.071(5) 0.066(5) 0.041(4) 0.011(4) -0.003(3) 0.015(4)
C28 0.061(5) 0.055(4) 0.051(4) -0.008(3) -0.005(3) 0.011(4)
C29 0.057(5) 0.043(4) 0.068(5) 0.002(4) -0.003(4) 0.007(3)
C30 0.054(4) 0.049(4) 0.050(4) 0.017(3) 0.002(3) 0.012(3)

loop_
_atom_type_symbol
_atom_type_description
_atom_type_scat_dispersion_real
_atom_type_scat_dispersion_imag
_atom_type_scat_source
C C 0.0033 0.0016 'International Tables Vol C Tables 4.2.6.8 and 6.1.1.4'
H H 0.0000 0.0000 'International Tables Vol C Tables 4.2.6.8 and 6.1.1.4'
N N 0.0061 0.0033 'International Tables Vol C Tables 4.2.6.8 and 6.1.1.4'
O O 0.0106 0.0060 'International Tables Vol C Tables 4.2.6.8 and 6.1.1.4'
Cd Cd -0.8075 1.2024 'International Tables Vol C Tables 4.2.6.8 and 6.1.1.4'
Br Br -0.2901 2.4595 'International Tables Vol C Tables 4.2.6.8 and 6.1.1.4'

loop_
_geom_angle_atom_site_label_1
_geom_angle_atom_site_label_2
_geom_angle_atom_site_label_3
_geom_angle
_geom_angle_site_symmetry_1
_geom_angle_site_symmetry_3
O1 Cd1 O2 104.69(16) . .
O1 Cd1 N3 70.62(14) . .
O2 Cd1 N3 112.93(15) . .
O1 Cd1 N7 120.30(15) . .
O2 Cd1 N7 69.98(16) . .
N3 Cd1 N7 168.29(16) . .
O1 Cd1 N1 137.71(14) . .
O2 Cd1 N1 97.77(17) . .
N3 Cd1 N1 67.71(15) . .
N7 Cd1 N1 100.86(16) . .
O1 Cd1 N5 99.38(17) . .
O2 Cd1 N5 137.77(14) . .
N3 Cd1 N5 107.58(16) . .
N7 Cd1 N5 67.95(17) . .
N1 Cd1 N5 86.59(16) . .
C9 O1 Cd1 114.4(3) . .
C24 O2 Cd1 114.6(3) . .
C1 N1 C4 120.1(5) . .
C1 N1 Cd1 120.6(4) . .
C4 N1 Cd1 118.8(3) . .
C2 N2 C3 117.9(5) . .
C7 N3 N4 119.0(4) . .
C7 N3 Cd1 124.1(3) . .
N4 N3 Cd1 116.4(3) . .
C9 N4 N3 110.7(4) . .
C16 N5 C19 120.3(5) . .
C16 N5 Cd1 122.4(4) . .
C19 N5 Cd1 117.3(4) . .
C17 N6 C18 118.4(7) . .
C22 N7 N8 119.7(5) . .
C22 N7 Cd1 122.8(4) . .
N8 N7 Cd1 117.5(3) . .
C24 N8 N7 110.7(4) . .
N1 C1 C2 119.6(6) . .
N1 C1 H1 120.2 . .
C2 C1 H1 120.2 . .
N2 C2 C1 123.2(6) . .
N2 C2 H2 118.4 . .
C1 C2 H2 118.4 . .
N2 C3 C4 120.3(5) . .
N2 C3 C5 114.5(5) . .
C4 C3 C5 125.2(5) . .
N1 C4 C3 118.8(5) . .
N1 C4 C7 113.6(5) . .
C3 C4 C7 127.6(5) . .
C3 C5 C6 114.0(5) . .
C3 C5 H5A 108.8 . .
C6 C5 H5A 108.8 . .
C3 C5 H5B 108.8 . .
C6 C5 H5B 108.8 . .
H5A C5 H5B 107.7 . .
C5 C6 H6A 109.5 . .
C5 C6 H6B 109.5 . .
H6A C6 H6B 109.5 . .
C5 C6 H6C 109.5 . .
H6A C6 H6C 109.5 . .
H6B C6 H6C 109.5 . .
N3 C7 C8 121.9(5) . .
N3 C7 C4 115.0(4) . .
C8 C7 C4 123.1(5) . .
C7 C8 H8A 109.5 . .
C7 C8 H8B 109.5 . .
H8A C8 H8B 109.5 . .
C7 C8 H8C 109.5 . .
H8A C8 H8C 109.5 . .
H8B C8 H8C 109.5 . .
O1 C9 N4 127.7(5) . .
O1 C9 C10 117.2(5) . .
N4 C9 C10 115.1(4) . .
C11 C10 C15 119.2(5) . .
C11 C10 C9 122.0(5) . .
C15 C10 C9 118.8(5) . .
C10 C11 C12 119.2(5) . .
C10 C11 H11 120.4 . .
C12 C11 H11 120.4 . .
C13 C12 C11 122.1(5) . .
C13 C12 Br1 118.7(4) . .
C11 C12 Br1 119.2(5) . .
C12 C13 C14 118.6(6) . .
C12 C13 H13 120.7 . .
C14 C13 H13 120.7 . .
C13 C14 C15 120.7(6) . .
C13 C14 H14 119.7 . .
C15 C14 H14 119.7 . .
C14 C15 C10 120.2(5) . .
C14 C15 H15 119.9 . .
C10 C15 H15 119.9 . .
N5 C16 C17 120.6(6) . .
N5 C16 H16 119.7 . .
C17 C16 H16 119.7 . .
N6 C17 C16 121.4(7) . .
N6 C17 H17 119.3 . .
C16 C17 H17 119.3 . .
N6 C18 C19 121.5(7) . .
N6 C18 C20 109.4(8) . .
C19 C18 C20 124.7(8) . .
N6 C18 C20A 112.4(10) . .
C19 C18 C20A 119.5(9) . .
N5 C19 C18 117.9(6) . .
N5 C19 C22 115.2(5) . .
C18 C19 C22 127.0(6) . .
C21 C20 C18 104.8(15) . .
C21 C20 H20A 110.8 . .
C18 C20 H20A 110.8 . .
C21 C20 H20B 110.8 . .
C18 C20 H20B 110.8 . .
H20A C20 H20B 108.9 . .
C20 C21 H21A 109.5 . .
C20 C21 H21B 109.5 . .
H21A C21 H21B 109.5 . .
C20 C21 H21C 109.5 . .
H21A C21 H21C 109.5 . .
H21B C21 H21C 109.5 . .
C21A C20A C18 102.3(19) . .
C21A C20A H20C 111.3 . .
C18 C20A H20C 111.3 . .
C21A C20A H20D 111.3 . .
C18 C20A H20D 111.3 . .
H20C C20A H20D 109.2 . .
C20A C21A H21D 109.5 . .
C20A C21A H21E 109.5 . .
H21D C21A H21E 109.5 . .
C20A C21A H21F 109.5 . .
H21D C21A H21F 109.5 . .
H21E C21A H21F 109.5 . .
N7 C22 C19 116.8(5) . .
N7 C22 C23 119.2(5) . .
C19 C22 C23 124.0(5) . .
C22 C23 H23A 109.5 . .
C22 C23 H23B 109.5 . .
H23A C23 H23B 109.5 . .
C22 C23 H23C 109.5 . .
H23A C23 H23C 109.5 . .
H23B C23 H23C 109.5 . .
O2 C24 N8 126.7(5) . .
O2 C24 C25 118.3(5) . .
N8 C24 C25 114.9(5) . .
C26 C25 C30 118.6(5) . .
C26 C25 C24 122.6(5) . .
C30 C25 C24 118.7(5) . .
C25 C26 C27 120.8(5) . .
C25 C26 H26 119.6 . .
C27 C26 H26 119.6 . .
C26 C27 C28 121.6(6) . .
C26 C27 Br2 120.8(5) . .
C28 C27 Br2 117.5(5) . .
C29 C28 C27 117.5(6) . .
C29 C28 H28 121.2 . .
C27 C28 H28 121.2 . .
C28 C29 C30 121.7(6) . .
C28 C29 H29 119.2 . .
C30 C29 H29 119.2 . .
C29 C30 C25 119.8(6) . .
C29 C30 H30 120.1 . .
C25 C30 H30 120.1 . .

loop_
_geom_bond_atom_site_label_1
_geom_bond_atom_site_label_2
_geom_bond_distance
_geom_bond_site_symmetry_2
Cd1 O1 2.210(4) .
Cd1 O2 2.224(4) .
Cd1 N3 2.262(4) .
Cd1 N7 2.264(4) .
Cd1 N1 2.345(5) .
Cd1 N5 2.378(5) .
Br1 C12 1.884(5) .
Br2 C27 1.865(6) .
O1 C9 1.254(6) .
O2 C24 1.258(6) .
N1 C1 1.316(6) .
N1 C4 1.332(6) .
N2 C2 1.307(7) .
N2 C3 1.331(6) .
N3 C7 1.259(6) .
N3 N4 1.376(5) .
N4 C9 1.315(6) .
N5 C16 1.310(8) .
N5 C19 1.325(6) .
N6 C17 1.292(8) .
N6 C18 1.334(9) .
N7 C22 1.269(6) .
N7 N8 1.362(6) .
N8 C24 1.325(6) .
C1 C2 1.334(8) .
C1 H1 0.9300 .
C2 H2 0.9300 .
C3 C4 1.386(7) .
C3 C5 1.494(7) .
C4 C7 1.492(7) .
C5 C6 1.501(8) .
C5 H5A 0.9700 .
C5 H5B 0.9700 .
C6 H6A 0.9600 .
C6 H6B 0.9600 .
C6 H6C 0.9600 .
C7 C8 1.485(7) .
C8 H8A 0.9600 .
C8 H8B 0.9600 .
C8 H8C 0.9600 .
C9 C10 1.481(7) .
C10 C11 1.368(6) .
C10 C15 1.375(7) .
C11 C12 1.369(7) .
C11 H11 0.9300 .
C12 C13 1.355(8) .
C13 C14 1.358(8) .
C13 H13 0.9300 .
C14 C15 1.373(7) .
C14 H14 0.9300 .
C15 H15 0.9300 .
C16 C17 1.353(9) .
C16 H16 0.9300 .
C17 H17 0.9300 .
C18 C19 1.376(9) .
C18 C20 1.556(18) .
C18 C20A 1.63(2) .
C19 C22 1.460(8) .
C20 C21 1.43(2) .
C20 H20A 0.9700 .
C20 H20B 0.9700 .
C21 H21A 0.9600 .
C21 H21B 0.9600 .
C21 H21C 0.9600 .
C20A C21A 1.501(10) .
C20A H20C 0.9700 .
C20A H20D 0.9700 .
C21A H21D 0.9600 .
C21A H21E 0.9600 .
C21A H21F 0.9600 .
C22 C23 1.472(7) .
C23 H23A 0.9600 .
C23 H23B 0.9600 .
C23 H23C 0.9600 .
C24 C25 1.469(7) .
C25 C26 1.349(7) .
C25 C30 1.388(7) .
C26 C27 1.356(8) .
C26 H26 0.9300 .
C27 C28 1.379(8) .
C28 C29 1.351(8) .
C28 H28 0.9300 .
C29 C30 1.372(8) .
C29 H29 0.9300 .
C30 H30 0.9300 .
